data_2311392
loop_
_publ_author_name
'Ferraz de Paiva, Raphael Enoque'
'Nakahata, Douglas Hideki'
'Corbi, Pedro Paulo'

_publ_section_title
;
 Synthesis and crystal structure of
 di-chlorido-(1,10-phenanthroline-\k<sup>2</sup><i>N</i>,<i>N</i>')gold(III)
 hexa-fluorido-phosphate.
;
_journal_coeditor_code WM5398
_journal_issue 'Pt 7'
_journal_name_full 'Acta crystallographica. Section E, Crystallographic communications'
_journal_page_first 1048
_journal_page_last 1051
_journal_paper_doi 10.1107/S2056989017008763
_journal_volume 73
_journal_year 2017
_chemical_formula_iupac '[Au Cl2 (C12 H8 N2)] P F6'
_chemical_formula_moiety 'C12 H8 Au Cl2 N2 +, F6 P -'
_chemical_formula_sum 'C12 H8 Au Cl2 F6 N2 P'
_chemical_formula_weight 593.04
_chemical_name_systematic
;
Dichlorido(1,10-phenanthroline-\k^2^<i>N</i>,<i>N</i>')gold(III)
hexafluoridophosphate
;
_space_group_crystal_system orthorhombic
_space_group_IT_number 61
_space_group_name_Hall '-P 2ac 2ab'
_space_group_name_H-M_alt 'P b c a'
_atom_sites_solution_hydrogens geom
_audit_creation_method SHELXL-2014/7
_cell_angle_alpha 90
_cell_angle_beta 90
_cell_angle_gamma 90
_cell_formula_units_Z 8
_cell_length_a 12.9983(7)
_cell_length_b 15.2709(10)
_cell_length_c 15.5153(10)
_cell_measurement_reflns_used 119
_cell_measurement_temperature 150(2)
_cell_measurement_theta_max 27.27
_cell_measurement_theta_min 3.38
_cell_volume 3079.7(3)
_computing_cell_refinement
;
<i>SAINT</i> (Bruker, 2010)
;
_computing_data_collection
;
<i>APEX2</i> (Bruker, 2010)
;
_computing_data_reduction
;
<i>SAINT</i> (Bruker, 2010)
;
_computing_molecular_graphics
;
Mercury (Macrae <i>et al.</i>,  2006)
;
_computing_publication_material
;
publCIF (Westrip, 2010)
;
_computing_structure_refinement
;
SHELXL2014 (Sheldrick, 2015)
;
_computing_structure_solution
;
SHELXS97 (Sheldrick, 2008)
;
_diffrn_ambient_temperature 150(2)
_diffrn_detector_area_resol_mean 8.3333
_diffrn_measured_fraction_theta_full 1.000
_diffrn_measured_fraction_theta_max 1.000
_diffrn_measurement_device_type 'Bruker APEX CCD detector'
_diffrn_measurement_method 'phi and omega scans'
_diffrn_radiation_source 'fine-focus sealed tube'
_diffrn_radiation_type MoK\a
_diffrn_radiation_wavelength 0.71073
_diffrn_reflns_av_R_equivalents 0.0268
_diffrn_reflns_limit_h_max 15
_diffrn_reflns_limit_h_min -17
_diffrn_reflns_limit_k_max 15
_diffrn_reflns_limit_k_min -20
_diffrn_reflns_limit_l_max 20
_diffrn_reflns_limit_l_min -15
_diffrn_reflns_number 15573
_diffrn_reflns_theta_full 25.242
_diffrn_reflns_theta_max 28.282
_diffrn_reflns_theta_min 2.441
_exptl_absorpt_coefficient_mu 10.068
_exptl_absorpt_correction_T_max 0.7461
_exptl_absorpt_correction_T_min 0.5762
_exptl_absorpt_correction_type multi-scan
_exptl_absorpt_process_details
;
(<i>SADABS</i>; Bruker, 2010)
;
_exptl_crystal_colour yellow
_exptl_crystal_density_diffrn 2.558
_exptl_crystal_description plate
_exptl_crystal_F_000 2208
_exptl_crystal_size_max 0.15
_exptl_crystal_size_mid 0.13
_exptl_crystal_size_min 0.05
_refine_diff_density_max 1.075
_refine_diff_density_min -0.557
_refine_ls_extinction_method none
_refine_ls_goodness_of_fit_ref 1.007
_refine_ls_hydrogen_treatment constr
_refine_ls_matrix_type full
_refine_ls_number_parameters 217
_refine_ls_number_reflns 3822
_refine_ls_number_restraints 0
_refine_ls_restrained_S_all 1.007
_refine_ls_R_factor_all 0.0273
_refine_ls_R_factor_gt 0.0190
_refine_ls_shift/su_max 0.001
_refine_ls_shift/su_mean 0.000
_refine_ls_structure_factor_coef Fsqd
_refine_ls_weighting_details 'w=1/[\s^2^(Fo^2^)+(0.0194P)^2^] where P=(Fo^2^+2Fc^2^)/3'
_refine_ls_weighting_scheme calc
_refine_ls_wR_factor_gt 0.0381
_refine_ls_wR_factor_ref 0.0399
_reflns_number_gt 3192
_reflns_number_total 3822
_reflns_threshold_expression 'I > 2\s(I)'
_cod_data_source_file wm5398sup1.cif
_cod_data_source_block I
_cod_database_code 2311392
_shelx_space_group_comment
;
The symmetry employed for this shelxl refinement is uniquely defined
by the following loop, which should always be used as a source of
symmetry information in preference to the above space-group names.
They are only intended as comments.
;

loop_
_space_group_symop_operation_xyz
'x, y, z'
'x+1/2, -y+1/2, -z'
'-x, y+1/2, -z+1/2'
'-x+1/2, -y, z+1/2'
'-x, -y, -z'
'-x-1/2, y-1/2, z'
'x, -y-1/2, z-1/2'
'x-1/2, y, -z-1/2'

loop_
_atom_site_type_symbol
_atom_site_label
_atom_site_fract_x
_atom_site_fract_y
_atom_site_fract_z
_atom_site_U_iso_or_equiv
_atom_site_adp_type
_atom_site_calc_flag
_atom_site_occupancy
Au Au1 0.44227(2) 0.09568(2) 0.04214(2) 0.01802(4) Uani d 1
Cl Cl1 0.29239(6) 0.03883(5) -0.00417(5) 0.03186(17) Uani d 1
Cl Cl2 0.48300(6) 0.12866(5) -0.09535(5) 0.02952(17) Uani d 1
N N1 0.57092(15) 0.15008(15) 0.09387(16) 0.0184(5) Uani d 1
N N2 0.41395(16) 0.06735(15) 0.16813(15) 0.0170(5) Uani d 1
C C1 0.6465(2) 0.1908(2) 0.0529(2) 0.0254(7) Uani d 1
H H1 0.6468 0.1921 -0.0083 0.030 Uiso calc 1
C C2 0.7252(2) 0.2317(2) 0.0982(2) 0.0295(7) Uani d 1
H H2 0.7786 0.2608 0.0677 0.035 Uiso calc 1
C C3 0.7262(2) 0.2303(2) 0.1863(2) 0.0270(7) Uani d 1
H H3 0.7794 0.2591 0.2172 0.032 Uiso calc 1
C C4 0.6474(2) 0.18577(19) 0.2310(2) 0.0221(6) Uani d 1
C C5 0.57038(18) 0.14663(18) 0.18156(19) 0.0173(6) Uani d 1
C C6 0.48791(19) 0.10177(17) 0.22131(18) 0.0166(5) Uani d 1
C C7 0.4824(2) 0.09379(18) 0.31033(19) 0.0204(6) Uani d 1
C C8 0.5628(2) 0.1336(2) 0.3608(2) 0.0241(6) Uani d 1
H H8 0.5611 0.1288 0.4218 0.029 Uiso calc 1
C C9 0.6403(2) 0.1775(2) 0.3226(2) 0.0260(7) Uani d 1
H H9 0.6918 0.2036 0.3576 0.031 Uiso calc 1
C C10 0.3993(2) 0.04620(19) 0.3444(2) 0.0230(6) Uani d 1
H H10 0.3929 0.0386 0.4050 0.028 Uiso calc 1
C C11 0.3274(2) 0.01083(19) 0.29003(19) 0.0240(6) Uani d 1
H H11 0.2715 -0.0218 0.3129 0.029 Uiso calc 1
C C12 0.3362(2) 0.02256(17) 0.20087(19) 0.0210(6) Uani d 1
H H12 0.2858 -0.0019 0.1636 0.025 Uiso calc 1
P P1 0.40487(5) 0.14377(5) 0.61776(5) 0.01992(16) Uani d 1
F F1 0.38930(15) 0.08895(13) 0.70331(12) 0.0412(5) Uani d 1
F F2 0.41427(15) 0.05546(12) 0.56412(13) 0.0362(5) Uani d 1
F F3 0.52589(12) 0.14548(12) 0.63152(14) 0.0399(5) Uani d 1
F F4 0.41879(16) 0.19932(14) 0.53096(13) 0.0443(5) Uani d 1
F F5 0.28305(12) 0.14421(12) 0.60406(14) 0.0410(5) Uani d 1
F F6 0.39496(14) 0.23393(12) 0.67051(14) 0.0423(5) Uani d 1

loop_
_atom_site_aniso_label
_atom_site_aniso_U_11
_atom_site_aniso_U_22
_atom_site_aniso_U_33
_atom_site_aniso_U_12
_atom_site_aniso_U_13
_atom_site_aniso_U_23
Au1 0.02348(6) 0.01722(6) 0.01336(6) 0.00051(4) -0.00115(4) -0.00098(4)
Cl1 0.0364(4) 0.0344(4) 0.0249(4) -0.0106(3) -0.0115(3) 0.0001(4)
Cl2 0.0419(4) 0.0329(4) 0.0138(3) 0.0045(3) 0.0028(3) -0.0002(3)
N1 0.0192(11) 0.0202(12) 0.0159(12) 0.0014(9) 0.0006(9) -0.0011(10)
N2 0.0210(11) 0.0166(11) 0.0134(12) 0.0001(9) -0.0008(10) -0.0012(10)
C1 0.0246(14) 0.0276(16) 0.0239(17) 0.0031(12) 0.0071(13) 0.0020(13)
C2 0.0211(14) 0.0331(18) 0.0342(19) -0.0027(13) 0.0067(13) 0.0066(15)
C3 0.0183(14) 0.0269(16) 0.0359(19) 0.0008(12) -0.0035(13) -0.0017(14)
C4 0.0189(13) 0.0219(15) 0.0256(16) 0.0023(11) -0.0023(12) -0.0007(13)
C5 0.0178(13) 0.0168(13) 0.0173(14) 0.0044(10) -0.0005(11) -0.0010(11)
C6 0.0177(12) 0.0140(12) 0.0182(14) 0.0043(10) -0.0007(11) -0.0005(12)
C7 0.0236(13) 0.0192(13) 0.0184(15) 0.0051(11) -0.0007(12) 0.0011(12)
C8 0.0304(15) 0.0259(15) 0.0158(15) 0.0058(12) -0.0056(13) -0.0020(13)
C9 0.0252(15) 0.0277(16) 0.0250(17) 0.0017(12) -0.0082(13) -0.0068(14)
C10 0.0266(14) 0.0237(15) 0.0187(15) 0.0048(12) 0.0022(13) 0.0040(13)
C11 0.0261(14) 0.0233(14) 0.0227(16) -0.0014(12) 0.0034(13) 0.0020(13)
C12 0.0208(13) 0.0178(13) 0.0244(16) -0.0014(11) -0.0016(12) -0.0007(12)
P1 0.0199(3) 0.0183(4) 0.0216(4) -0.0015(3) 0.0008(3) -0.0005(3)
F1 0.0531(12) 0.0476(12) 0.0228(11) -0.0131(10) -0.0014(9) 0.0103(9)
F2 0.0484(11) 0.0258(10) 0.0345(12) 0.0000(9) -0.0003(9) -0.0105(9)
F3 0.0205(8) 0.0374(11) 0.0619(15) -0.0024(8) -0.0029(9) -0.0005(11)
F4 0.0583(12) 0.0407(12) 0.0340(13) -0.0018(10) 0.0028(9) 0.0167(10)
F5 0.0221(8) 0.0325(11) 0.0683(15) -0.0025(8) -0.0081(9) 0.0000(10)
F6 0.0387(10) 0.0321(11) 0.0560(14) -0.0106(8) 0.0194(10) -0.0224(10)

loop_
_atom_type_symbol
_atom_type_description
_atom_type_scat_dispersion_real
_atom_type_scat_dispersion_imag
_atom_type_scat_source
C C 0.0033 0.0016 'International Tables Vol C Tables 4.2.6.8 and 6.1.1.4'
H H 0.0000 0.0000 'International Tables Vol C Tables 4.2.6.8 and 6.1.1.4'
N N 0.0061 0.0033 'International Tables Vol C Tables 4.2.6.8 and 6.1.1.4'
F F 0.0171 0.0103 'International Tables Vol C Tables 4.2.6.8 and 6.1.1.4'
P P 0.1023 0.0942 'International Tables Vol C Tables 4.2.6.8 and 6.1.1.4'
Cl Cl 0.1484 0.1585 'International Tables Vol C Tables 4.2.6.8 and 6.1.1.4'
Au Au -2.0133 8.8022 'International Tables Vol C Tables 4.2.6.8 and 6.1.1.4'

loop_
_geom_angle_atom_site_label_1
_geom_angle_atom_site_label_2
_geom_angle_atom_site_label_3
_geom_angle
N1 Au1 N2 81.75(9)
N1 Au1 Cl1 174.84(7)
N2 Au1 Cl1 93.90(6)
N1 Au1 Cl2 95.11(7)
N2 Au1 Cl2 176.74(6)
Cl1 Au1 Cl2 89.28(3)
C1 N1 C5 120.1(2)
C1 N1 Au1 127.8(2)
C5 N1 Au1 112.00(17)
C12 N2 C6 120.2(2)
C12 N2 Au1 128.12(19)
C6 N2 Au1 111.69(18)
N1 C1 C2 121.0(3)
N1 C1 H1 119.5
C2 C1 H1 119.5
C3 C2 C1 120.4(3)
C3 C2 H2 119.8
C1 C2 H2 119.8
C2 C3 C4 119.5(3)
C2 C3 H3 120.3
C4 C3 H3 120.3
C5 C4 C3 117.2(3)
C5 C4 C9 117.5(3)
C3 C4 C9 125.3(3)
N1 C5 C4 121.9(3)
N1 C5 C6 117.3(2)
C4 C5 C6 120.8(3)
N2 C6 C7 121.9(3)
N2 C6 C5 117.0(3)
C7 C6 C5 121.0(3)
C6 C7 C10 117.4(3)
C6 C7 C8 117.8(3)
C10 C7 C8 124.8(3)
C9 C8 C7 120.9(3)
C9 C8 H8 119.5
C7 C8 H8 119.5
C8 C9 C4 122.0(3)
C8 C9 H9 119.0
C4 C9 H9 119.0
C11 C10 C7 119.7(3)
C11 C10 H10 120.1
C7 C10 H10 120.1
C10 C11 C12 120.2(3)
C10 C11 H11 119.9
C12 C11 H11 119.9
N2 C12 C11 120.5(3)
N2 C12 H12 119.7
C11 C12 H12 119.7
F1 P1 F3 91.30(11)
F1 P1 F2 90.01(11)
F3 P1 F2 90.47(10)
F1 P1 F5 89.25(11)
F3 P1 F5 178.81(11)
F2 P1 F5 90.58(11)
F1 P1 F4 179.13(12)
F3 P1 F4 89.57(11)
F2 P1 F4 90.02(11)
F5 P1 F4 89.88(11)
F1 P1 F6 90.90(11)
F3 P1 F6 89.82(10)
F2 P1 F6 179.04(12)
F5 P1 F6 89.13(10)
F4 P1 F6 89.06(12)

loop_
_geom_bond_atom_site_label_1
_geom_bond_atom_site_label_2
_geom_bond_distance
Au1 N1 2.032(2)
Au1 N2 2.036(2)
Au1 Cl1 2.2506(7)
Au1 Cl2 2.2549(8)
N1 C1 1.325(3)
N1 C5 1.362(4)
N2 C12 1.322(3)
N2 C6 1.372(3)
C1 C2 1.389(4)
C1 H1 0.9500
C2 C3 1.368(4)
C2 H2 0.9500
C3 C4 1.411(4)
C3 H3 0.9500
C4 C5 1.396(4)
C4 C9 1.430(4)
C5 C6 1.414(4)
C6 C7 1.388(4)
C7 C10 1.406(4)
C7 C8 1.440(4)
C8 C9 1.348(4)
C8 H8 0.9500
C9 H9 0.9500
C10 C11 1.370(4)
C10 H10 0.9500
C11 C12 1.400(4)
C11 H11 0.9500
C12 H12 0.9500
P1 F1 1.582(2)
P1 F3 1.5877(17)
P1 F2 1.589(2)
P1 F5 1.5976(18)
P1 F4 1.602(2)
P1 F6 1.6070(19)

loop_
_geom_torsion_atom_site_label_1
_geom_torsion_atom_site_label_2
_geom_torsion_atom_site_label_3
_geom_torsion_atom_site_label_4
_geom_torsion
C5 N1 C1 C2 -1.0(4)
Au1 N1 C1 C2 174.1(2)
N1 C1 C2 C3 0.2(5)
C1 C2 C3 C4 1.0(5)
C2 C3 C4 C5 -1.4(4)
C2 C3 C4 C9 178.5(3)
C1 N1 C5 C4 0.6(4)
Au1 N1 C5 C4 -175.2(2)
C1 N1 C5 C6 -179.7(2)
Au1 N1 C5 C6 4.5(3)
C3 C4 C5 N1 0.6(4)
C9 C4 C5 N1 -179.3(3)
C3 C4 C5 C6 -179.1(2)
C9 C4 C5 C6 1.0(4)
C12 N2 C6 C7 -2.3(4)
Au1 N2 C6 C7 177.4(2)
C12 N2 C6 C5 178.2(2)
Au1 N2 C6 C5 -2.2(3)
N1 C5 C6 N2 -1.6(3)
C4 C5 C6 N2 178.2(2)
N1 C5 C6 C7 178.8(2)
C4 C5 C6 C7 -1.4(4)
N2 C6 C7 C10 2.1(4)
C5 C6 C7 C10 -178.4(2)
N2 C6 C7 C8 -178.9(2)
C5 C6 C7 C8 0.7(4)
C6 C7 C8 C9 0.4(4)
C10 C7 C8 C9 179.4(3)
C7 C8 C9 C4 -0.8(4)
C5 C4 C9 C8 0.1(4)
C3 C4 C9 C8 -179.8(3)
C6 C7 C10 C11 -0.7(4)
C8 C7 C10 C11 -179.7(3)
C7 C10 C11 C12 -0.5(4)
C6 N2 C12 C11 1.0(4)
Au1 N2 C12 C11 -178.6(2)
C10 C11 C12 N2 0.4(4)
